data_4510662
loop_
_publ_author_name
'T\(ab\(acaru, Aurel'
'Pettinari, Claudio'
'Timokhin, Ivan'
'Marchetti, Fabio'
'Carrasco-Mar\'in, Francisco'
'Maldonado-H\'odar, Francisco Jos\'e'
'Galli, Simona'
'Masciocchi, Norberto'

_publ_section_title
;
 Enlarging an Isoreticular Family:
 3,3&#x2032;,5,5&#x2032;-Tetramethyl-4,4&#x2032;-bipyrazolato-Based Porous
 Coordination Polymers
;
_journal_issue 7
_journal_name_full 'Crystal Growth &amp; Design'
_journal_page_first 3087
_journal_paper_doi 10.1021/cg400495w
_journal_volume 13
_journal_year 2013
_chemical_formula_moiety 'C10 H12 N4 Zn1'
_chemical_formula_structural 'Zn1 (C10 H12 N4)'
_chemical_formula_sum 'C10 H12 N4 Zn'
_chemical_formula_weight 253.61
_chemical_name_systematic
;
catena-3,3',5,5'-tetramethyl-4,4'-bipyrazolato-zn(ii)
;
_space_group_crystal_system tetragonal
_space_group_IT_number 112
_space_group_name_H-M_alt 'P -4 2 c'
_symmetry_space_group_name_Hall 'P -4 2c'
_symmetry_space_group_name_H-M 'P -4 2 c'
_cell_angle_alpha 90
_cell_angle_beta 90
_cell_angle_gamma 90
_cell_formula_units_Z 2
_cell_length_a 8.81181(53)
_cell_length_b 8.81181(53)
_cell_length_c 7.36675(47)
_cell_measurement_temperature 298
_cell_volume 572.01(6)
_computing_cell_refinement TOPAS-R
_computing_data_collection 'Bruker AXS Commander'
_computing_molecular_graphics Schakal99
_computing_publication_material TOPAS-R
_computing_structure_refinement TOPAS-R
_computing_structure_solution TOPAS-R
_diffrn_ambient_temperature 298
_diffrn_detector_type 'Bruker Lynxeye linear PSD'
_diffrn_measurement_device_type 'Bruker AXS D8 Advance'
_diffrn_radiation_monochromator 'Ni filter'
_diffrn_radiation_wavelength 'CuK\a~1~ 1.54056 CuK\a~2~ 1.54439'
_diffrn_source_target Cu
_diffrn_source_type 'sealed X-ray tube'
_exptl_crystal_density_diffrn 1.47
_exptl_crystal_density_method 'not measured'
_exptl_crystal_F_000 260
_pd_char_colour white
_pd_char_particle_morphology plate-like
_pd_instr_location '; ? ;'
_pd_meas_2theta_range_inc 0.02
_pd_meas_2theta_range_max 105
_pd_meas_2theta_range_min 5
_pd_meas_number_of_points 5001
_pd_meas_scan_method step
_pd_proc_2theta_range_inc 0.02
_pd_proc_2theta_range_max 105
_pd_proc_2theta_range_min 6.5
_pd_proc_ls_background_function 'Chebychev polynomial'
_pd_proc_ls_profile_function 'fundamental parameters approach'
_pd_proc_ls_prof_R_factor 0.071
_pd_proc_ls_prof_wR_expected 0.005
_pd_proc_ls_prof_wR_factor 0.133
_pd_spec_mounting '; packed powder pellet ;'
_pd_spec_mount_mode reflection
_pd_spec_shape flat_sheet
_pd_spec_size_axial 15
_pd_spec_size_equat 15
_pd_spec_size_thick 0.2
_refine_ls_extinction_method none
_refine_ls_matrix_type fullcycle
_refine_ls_number_parameters 27
_refine_ls_number_restraints 0
_refine_ls_shift/su_max .01
_refine_ls_structure_factor_coef Inet
_refine_ls_weighting_details 'w = 1/[Y~i~]'
_refine_ls_weighting_scheme calc
_cod_data_source_file cg400495w_si_002.cif
_cod_data_source_block Compound_1
_cod_depositor_comments
;
The following automatic conversions were performed:

'_refine_ls_weighting_scheme' value '1/[Y~i~]' was changed to 'calc'.
New tag '_refine_ls_weighting_details' was created. The value of the
new tag was set to 'w = 1/[Y~i~]'.

Automatic conversion script
Id: cif_fix_values 3143 2015-03-26 13:38:13Z robertas 
;
_cod_original_cell_volume 572.013(78)
_cod_original_formula_sum 'C10 H12 N4 Zn1'
_cod_database_code 4510662

loop_
_symmetry_equiv_pos_as_xyz
'-x, -y, z'
'-x, y, -z+1/2'
'-y, -x, z+1/2'
'-y, x, -z'
'y, -x, -z'
'y, x, z+1/2'
'x, -y, -z+1/2'
'x, y, z'

loop_
_atom_site_label
_atom_site_type_symbol
_atom_site_symmetry_multiplicity
_atom_site_fract_x
_atom_site_fract_y
_atom_site_fract_z
_atom_site_occupancy
_atom_site_B_iso_or_equiv
Zn Zn 2 0 0 0 1 0.010(72)
C1 C 4 0.5873827 0 0.25 1 2.010(72)
C2 C 8 0.6901073 -0.07892923 0.1096827 1 2.010(72)
C3 C 8 0.6424141 -0.1608709 -0.03598992 1 2.010(72)
H31 H 8 0.6547985 -0.1024557 -0.1433599 1 2.010(72)
H32 H 8 0.700731 -0.2512232 -0.04514374 1 2.010(72)
H33 H 8 0.5383505 -0.1862537 -0.02136733 1 2.010(72)
N1 N 8 0.8368918 -0.05230477 0.1570146 1 2.010(72)

loop_
_atom_type_symbol
_atom_type_description
_atom_type_scat_source
C C 'International Tables for Crystallography (Vol. IV)'
H H 'International Tables for Crystallography (Vol. IV)'
N N 'International Tables for Crystallography (Vol. IV)'
Zn Zn 'International Tables for Crystallography (Vol. IV)'

loop_
_diffrn_radiation_type
'Cu K\a'
